data_4320539
loop_
_publ_author_name
'Ponnaiyan Ayyappan'
'Owen R. Evans'
'Bruce M. Foxman'
'Kraig A. Wheeler'
'Timothy H. Warren'
'Wenbin Lin'

_publ_section_title
;
 New Open Frameworks Based on Metal Pyridylphosphonates
;
_journal_name_full 'Inorganic Chemistry'
_journal_page_first 5954
_journal_page_last 5961
_journal_paper_doi 10.1021/ic010609g
_journal_volume 40
_journal_year 2001
_chemical_formula_sum 'C12 H13.5 Cd N2 O7 P2 S'
_chemical_formula_weight 504.15
_chemical_name_systematic
;
   ?
;
_space_group_IT_number 88
_symmetry_cell_setting tetragonal
_symmetry_space_group_name_Hall '-I 4ad'
_symmetry_space_group_name_H-M 'I 41/a :2'
_atom_sites_solution_hydrogens geom
_atom_sites_solution_primary direct
_atom_sites_solution_secondary difmap
_audit_creation_method SHELXL-97
_cell_angle_alpha 90.00
_cell_angle_beta 90.00
_cell_angle_gamma 90.00
_cell_formula_units_Z 8
_cell_length_a 15.114(2)
_cell_length_b 15.114(2)
_cell_length_c 13.128(3)
_cell_measurement_temperature 293(2)
_cell_volume 2998.9(9)
_computing_structure_refinement 'SHELXL-97 (Sheldrick, 1997)'
_computing_structure_solution 'SHELXS-97 (Sheldrick, 1990)'
_diffrn_ambient_temperature 293(2)
_diffrn_measured_fraction_theta_full 1.000
_diffrn_measured_fraction_theta_max 1.000
_diffrn_radiation_monochromator graphite
_diffrn_radiation_source 'fine-focus sealed tube'
_diffrn_radiation_type MoK\a
_diffrn_radiation_wavelength 0.71073
_diffrn_reflns_av_R_equivalents 0.0000
_diffrn_reflns_av_sigmaI/netI 0.0569
_diffrn_reflns_limit_h_max 21
_diffrn_reflns_limit_h_min 0
_diffrn_reflns_limit_k_max 21
_diffrn_reflns_limit_k_min 0
_diffrn_reflns_limit_l_max 18
_diffrn_reflns_limit_l_min 0
_diffrn_reflns_number 2270
_diffrn_reflns_theta_full 30.41
_diffrn_reflns_theta_max 30.41
_diffrn_reflns_theta_min 2.70
_exptl_absorpt_coefficient_mu 1.853
_exptl_crystal_density_diffrn 2.233
_exptl_crystal_density_method 'not measured'
_exptl_crystal_F_000 1996
_refine_diff_density_max 1.405
_refine_diff_density_min -0.718
_refine_diff_density_rms 0.127
_refine_ls_extinction_method none
_refine_ls_goodness_of_fit_ref 1.057
_refine_ls_hydrogen_treatment mixed
_refine_ls_matrix_type full
_refine_ls_number_parameters 120
_refine_ls_number_reflns 2270
_refine_ls_number_restraints 0
_refine_ls_restrained_S_all 1.057
_refine_ls_R_factor_all 0.0781
_refine_ls_R_factor_gt 0.0364
_refine_ls_shift/su_max 0.004
_refine_ls_shift/su_mean 0.000
_refine_ls_structure_factor_coef Fsqd
_refine_ls_weighting_details 'calc w=1/[\s^2^(Fo^2^)+(0.0440P)^2^+1.5569P] where P=(Fo^2^+2Fc^2^)/3'
_refine_ls_weighting_scheme calc
_refine_ls_wR_factor_gt 0.0844
_refine_ls_wR_factor_ref 0.0954
_reflns_number_gt 1584
_reflns_number_total 2270
_reflns_threshold_expression >2sigma(I)
_cod_data_source_file ic010609g_4.cif
_cod_data_source_block compound4
_cod_original_cell_volume 2998.8(8)
_cod_original_sg_symbol_H-M 'I 41/a'
_cod_original_formula_sum 'C12 H13.50 Cd N2 O7 P2 S'
_cod_database_code 4320539

loop_
_symmetry_equiv_pos_as_xyz
'x, y, z'
'-x+1/2, -y, z+1/2'
'-y+3/4, x+1/4, z+1/4'
'y+3/4, -x+3/4, z+3/4'
'x+1/2, y+1/2, z+1/2'
'-x+1, -y+1/2, z+1'
'-y+5/4, x+3/4, z+3/4'
'y+5/4, -x+5/4, z+5/4'
'-x, -y, -z'
'x-1/2, y, -z-1/2'
'y-3/4, -x-1/4, -z-1/4'
'-y-3/4, x-3/4, -z-3/4'
'-x+1/2, -y+1/2, -z+1/2'
'x, y+1/2, -z'
'y-1/4, -x+1/4, -z+1/4'
'-y-1/4, x-1/4, -z-1/4'

loop_
_atom_site_label
_atom_site_type_symbol
_atom_site_fract_x
_atom_site_fract_y
_atom_site_fract_z
_atom_site_U_iso_or_equiv
_atom_site_adp_type
_atom_site_occupancy
_atom_site_symmetry_multiplicity
_atom_site_calc_flag
_atom_site_refinement_flags
_atom_site_disorder_assembly
_atom_site_disorder_group
Cd1 Cd 0.5000 0.5000 0.5000 0.02225(11) Uani 1 2 d S . .
P1 P 0.67352(5) 0.34971(5) 0.48419(7) 0.01923(18) Uani 1 1 d . . .
O1 O 0.58320(16) 0.38025(15) 0.4543(2) 0.0242(5) Uani 1 1 d . . .
O2 O 0.74073(17) 0.33924(18) 0.4002(2) 0.0291(6) Uani 1 1 d . . .
O3 O 0.71449(17) 0.41402(17) 0.5663(2) 0.0294(6) Uani 1 1 d . . .
N1 N 0.5985(2) 0.10151(19) 0.5672(2) 0.0257(6) Uani 1 1 d . . .
C1 C 0.6669(2) 0.2442(2) 0.5489(3) 0.0235(7) Uani 1 1 d . . .
C2 C 0.7279(3) 0.2199(3) 0.6219(5) 0.0501(13) Uani 1 1 d . . .
H2 H 0.7720 0.2595 0.6412 0.08(2) Uiso 1 1 calc R . .
C3 C 0.7242(4) 0.1375(3) 0.6666(5) 0.0569(16) Uani 1 1 d . . .
H3 H 0.7653 0.1209 0.7157 0.08(2) Uiso 1 1 calc R . .
C4 C 0.6583(3) 0.0803(3) 0.6369(4) 0.0377(10) Uani 1 1 d . . .
H4 H 0.6556 0.0246 0.6668 0.040(13) Uiso 1 1 calc R . .
C5 C 0.6026(2) 0.1826(2) 0.5240(3) 0.0240(7) Uani 1 1 d . . .
H5 H 0.5604 0.1976 0.4754 0.027(11) Uiso 1 1 calc R . .
S1 S 1.0000(2) 0.2500(2) 0.6250(3) 0.238(6) Uani 1 4 d SR . .
O4 O 0.9278(2) 0.3128(2) 0.5882(3) 0.165(18) Uani 0.25 1 d PR . .
C7 C 0.9423(2) 0.2745(2) 0.5228(3) 0.19(4) Uani 0.25 1 d PR . .
C6 C 1.0000 0.2500 0.514(4) 0.48(4) Uani 1 2 d S . .

loop_
_atom_site_aniso_label
_atom_site_aniso_U_11
_atom_site_aniso_U_22
_atom_site_aniso_U_33
_atom_site_aniso_U_23
_atom_site_aniso_U_13
_atom_site_aniso_U_12
Cd1 0.02066(17) 0.01560(16) 0.03048(19) -0.00215(14) 0.00073(14) -0.00025(12)
P1 0.0183(4) 0.0154(4) 0.0239(4) -0.0023(3) 0.0033(3) -0.0013(3)
O1 0.0230(12) 0.0189(11) 0.0307(14) -0.0035(10) 0.0015(10) 0.0031(9)
O2 0.0241(12) 0.0311(14) 0.0319(14) -0.0042(11) 0.0109(11) -0.0023(10)
O3 0.0268(13) 0.0246(13) 0.0368(16) -0.0094(11) -0.0027(12) -0.0028(10)
N1 0.0269(15) 0.0201(13) 0.0302(16) 0.0023(12) -0.0023(13) -0.0017(11)
C1 0.0232(16) 0.0177(14) 0.0295(19) -0.0015(13) 0.0006(14) 0.0004(12)
C2 0.046(3) 0.030(2) 0.074(4) 0.005(2) -0.033(3) -0.0062(19)
C3 0.068(3) 0.030(2) 0.072(4) 0.007(2) -0.048(3) -0.002(2)
C4 0.048(2) 0.0254(19) 0.039(2) 0.0077(17) -0.0157(19) -0.0002(17)
C5 0.0265(17) 0.0212(15) 0.0244(17) 0.0021(13) -0.0013(14) -0.0003(13)
S1 0.292(9) 0.292(9) 0.129(8) 0.000 0.000 0.000
O4 0.057(13) 0.088(16) 0.35(5) 0.11(2) -0.07(2) 0.016(12)
C7 0.14(4) 0.36(11) 0.08(3) -0.12(5) 0.03(3) -0.12(5)
C6 0.64(11) 0.52(9) 0.27(6) 0.000 0.000 -0.02(9)

loop_
_atom_type_symbol
_atom_type_description
_atom_type_scat_dispersion_real
_atom_type_scat_dispersion_imag
_atom_type_scat_source
C C 0.0033 0.0016 'International Tables Vol C Tables 4.2.6.8 and 6.1.1.4'
H H 0.0000 0.0000 'International Tables Vol C Tables 4.2.6.8 and 6.1.1.4'
N N 0.0061 0.0033 'International Tables Vol C Tables 4.2.6.8 and 6.1.1.4'
O O 0.0106 0.0060 'International Tables Vol C Tables 4.2.6.8 and 6.1.1.4'
P P 0.1023 0.0942 'International Tables Vol C Tables 4.2.6.8 and 6.1.1.4'
S S 0.1246 0.1234 'International Tables Vol C Tables 4.2.6.8 and 6.1.1.4'
Cd Cd -0.8075 1.2024 'International Tables Vol C Tables 4.2.6.8 and 6.1.1.4'

loop_
_geom_angle_atom_site_label_1
_geom_angle_atom_site_label_2
_geom_angle_atom_site_label_3
_geom_angle
_geom_angle_site_symmetry_1
_geom_angle_site_symmetry_3
_geom_angle_publ_flag
O1 Cd1 O1 180.0 . 9_666 ?
O1 Cd1 N1 85.93(10) . 6_554 ?
O1 Cd1 N1 94.07(10) 9_666 6_554 ?
O1 Cd1 N1 94.07(10) . 14_556 ?
O1 Cd1 N1 85.93(10) 9_666 14_556 ?
N1 Cd1 N1 180.00(11) 6_554 14_556 ?
O1 Cd1 O2 92.71(9) . 16_656 ?
O1 Cd1 O2 87.29(9) 9_666 16_656 ?
N1 Cd1 O2 84.99(10) 6_554 16_656 ?
N1 Cd1 O2 95.01(10) 14_556 16_656 ?
O1 Cd1 O2 87.29(9) . 8_454 ?
O1 Cd1 O2 92.71(9) 9_666 8_454 ?
N1 Cd1 O2 95.01(10) 6_554 8_454 ?
N1 Cd1 O2 84.99(10) 14_556 8_454 ?
O2 Cd1 O2 180.0 16_656 8_454 ?
O1 P1 O2 117.12(16) . . ?
O1 P1 O3 110.37(14) . . ?
O2 P1 O3 107.45(15) . . ?
O1 P1 C1 110.18(15) . . ?
O2 P1 C1 106.75(16) . . ?
O3 P1 C1 104.11(16) . . ?
P1 O1 Cd1 132.75(15) . . ?
P1 O2 Cd1 134.53(15) . 7_544 ?
C4 N1 C5 118.5(3) . . ?
C4 N1 Cd1 122.8(3) . 6_554 ?
C5 N1 Cd1 118.1(2) . 6_554 ?
C2 C1 C5 117.0(3) . . ?
C2 C1 P1 121.6(3) . . ?
C5 C1 P1 121.4(3) . . ?
C3 C2 C1 120.6(4) . . ?
C4 C3 C2 118.5(4) . . ?
N1 C4 C3 122.5(4) . . ?
N1 C5 C1 122.9(3) . . ?
C6 S1 C6 180.0(4) . 15_666 ?
C6 S1 O4 108.5(3) . 12_757 ?
C6 S1 O4 71.5(3) 15_666 12_757 ?
C6 S1 O4 71.54(14) . . ?
C6 S1 O4 108.46(14) 15_666 . ?
O4 S1 O4 95.8(2) 12_757 . ?
C6 S1 O4 71.54(5) . 6_654 ?
C6 S1 O4 108.5(2) 15_666 6_654 ?
O4 S1 O4 95.8(2) 12_757 6_654 ?
O4 S1 O4 143.08(8) . 6_654 ?
C6 S1 O4 108.5(3) . 15_666 ?
C6 S1 O4 71.5(3) 15_666 15_666 ?
O4 S1 O4 143.1(5) 12_757 15_666 ?
O4 S1 O4 95.76(19) . 15_666 ?
O4 S1 O4 95.8(2) 6_654 15_666 ?
C6 S1 C7 35.26(14) . . ?
C6 S1 C7 144.75(14) 15_666 . ?
O4 S1 C7 95.1(2) 12_757 . ?
O4 S1 C7 38.8 . . ?
O4 S1 C7 105.19(10) 6_654 . ?
O4 S1 C7 115.3(2) 15_666 . ?
C6 S1 C7 35.25(6) . 6_654 ?
C6 S1 C7 144.7(3) 15_666 6_654 ?
O4 S1 C7 115.3(3) 12_757 6_654 ?
O4 S1 C7 105.2(2) . 6_654 ?
O4 S1 C7 38.81(12) 6_654 6_654 ?
O4 S1 C7 95.1(3) 15_666 6_654 ?
C7 S1 C7 70.5(2) . 6_654 ?
C6 S1 C7 144.7(3) . 12_757 ?
C6 S1 C7 35.25(18) 15_666 12_757 ?
O4 S1 C7 38.81(14) 12_757 12_757 ?
O4 S1 C7 115.33(17) . 12_757 ?
O4 S1 C7 95.1(2) 6_654 12_757 ?
O4 S1 C7 105.2(4) 15_666 12_757 ?
C7 S1 C7 131.82(19) . 12_757 ?
C7 S1 C7 131.8(3) 6_654 12_757 ?
C6 S1 C7 144.7(3) . 15_666 ?
C6 S1 C7 35.25(18) 15_666 15_666 ?
O4 S1 C7 105.2(4) 12_757 15_666 ?
O4 S1 C7 95.13(17) . 15_666 ?
O4 S1 C7 115.3(2) 6_654 15_666 ?
O4 S1 C7 38.81(15) 15_666 15_666 ?
C7 S1 C7 131.82(18) . 15_666 ?
C7 S1 C7 131.8(3) 6_654 15_666 ?
C7 S1 C7 70.5(4) 12_757 15_666 ?
C7 O4 S1 76.6 . . ?
C7 O4 C6 28.4(11) . . ?
S1 O4 C6 52.4(13) . . ?
C6 C7 O4 120(3) . . ?
C6 C7 S1 62(3) . . ?
O4 C7 S1 64.6 . . ?
C6 C7 C7 7(3) . 6_654 ?
O4 C7 C7 113.82(10) . 6_654 ?
S1 C7 C7 54.7 . 6_654 ?
C7 C6 C7 166(6) 6_654 . ?
C7 C6 S1 83(3) 6_654 . ?
C7 C6 S1 83(3) . . ?
C7 C6 O4 31.8(14) 6_654 6_654 ?
C7 C6 O4 136(4) . 6_654 ?
S1 C6 O4 56.1(13) . 6_654 ?
C7 C6 O4 136(4) 6_654 . ?
C7 C6 O4 31.8(14) . . ?
S1 C6 O4 56.1(13) . . ?
O4 C6 O4 112(3) 6_654 . ?

loop_
_geom_bond_atom_site_label_1
_geom_bond_atom_site_label_2
_geom_bond_distance
_geom_bond_site_symmetry_2
_geom_bond_publ_flag
Cd1 O1 2.284(2) . ?
Cd1 O1 2.284(2) 9_666 ?
Cd1 N1 2.313(3) 6_554 ?
Cd1 N1 2.313(3) 14_556 ?
Cd1 O2 2.393(3) 16_656 ?
Cd1 O2 2.393(3) 8_454 ?
P1 O1 1.494(3) . ?
P1 O2 1.507(3) . ?
P1 O3 1.578(3) . ?
P1 C1 1.809(4) . ?
O2 Cd1 2.393(3) 7_544 ?
N1 C4 1.325(5) . ?
N1 C5 1.352(4) . ?
N1 Cd1 2.313(3) 6_554 ?
C1 C2 1.381(6) . ?
C1 C5 1.385(5) . ?
C2 C3 1.378(7) . ?
C3 C4 1.375(6) . ?
S1 C6 1.46(5) . ?
S1 C6 1.46(5) 15_666 ?
S1 O4 1.524(5) 12_757 ?
S1 O4 1.5244 . ?
S1 O4 1.524(7) 6_654 ?
S1 O4 1.524(5) 15_666 ?
S1 C7 1.6422 . ?
S1 C7 1.642(4) 6_654 ?
S1 C7 1.642(6) 12_757 ?
S1 C7 1.642(7) 15_666 ?
O4 C7 1.0578 . ?
O4 C6 1.74(3) . ?
C7 C6 0.955(7) . ?
C7 C7 1.896(7) 6_654 ?
C6 C7 0.955(7) 6_654 ?
C6 O4 1.74(3) 6_654 ?
